data_4035528
loop_
_publ_author_name
'Feng, Tian'
'Tian, Miaomiao'
'Zhang, Xinying'
'Fan, Xuesen'

_publ_section_title
;
 Tunable Synthesis of Functionalized Cyclohexa-1,3-dienes and
 2-Aminobenzophenones/Benzoate from the Cascade Reactions of Allenic
 Ketones/Allenoate with Amines and Enones.
;
_journal_issue 9
_journal_name_full 'The Journal of organic chemistry'
_journal_page_first 5313
_journal_page_last 5322
_journal_paper_doi 10.1021/acs.joc.8b00473
_journal_volume 83
_journal_year 2018
_chemical_formula_moiety 'C22 H19 N O'
_chemical_formula_sum 'C22 H19 N O'
_chemical_formula_weight 313.38
_space_group_crystal_system monoclinic
_space_group_IT_number 14
_space_group_name_Hall '-P 2yn'
_space_group_name_H-M_alt 'P 1 21/n 1'
_atom_sites_solution_hydrogens geom
_atom_sites_solution_primary direct
_audit_creation_date 2018-02-01
_audit_creation_method
;
Olex2 1.2-alpha
(compiled 2017.03.28 svn.r3405 for OlexSys, GUI svn.r5335)
;
_cell_angle_alpha 90
_cell_angle_beta 113.555(4)
_cell_angle_gamma 90
_cell_formula_units_Z 4
_cell_length_a 11.3662(4)
_cell_length_b 12.1409(3)
_cell_length_c 12.5714(4)
_cell_measurement_reflns_used 5945
_cell_measurement_temperature 100.00(10)
_cell_measurement_theta_max 72.2180
_cell_measurement_theta_min 5.5840
_cell_volume 1590.25(10)
_computing_cell_refinement 'CrysAlisPro 1.171.39.35c (Rigaku OD, 2017)'
_computing_data_collection 'CrysAlisPro 1.171.39.35c (Rigaku OD, 2017)'
_computing_data_reduction 'CrysAlisPro 1.171.39.35c (Rigaku OD, 2017)'
_computing_molecular_graphics 'Olex2 (Dolomanov et al., 2009)'
_computing_publication_material 'Olex2 (Dolomanov et al., 2009)'
_computing_structure_refinement 'ShelXL (Sheldrick, 2015)'
_computing_structure_solution 'ShelXS (Sheldrick, 2008)'
_diffrn_ambient_environment N~2~
_diffrn_ambient_temperature 100.00(10)
_diffrn_detector 'CCD plate'
_diffrn_detector_area_resol_mean 8.0528
_diffrn_detector_type EosS2
_diffrn_measured_fraction_theta_full 1.000
_diffrn_measured_fraction_theta_max 0.982
_diffrn_measurement_details
;
List of Runs (angles in degrees, time in seconds):

  # Type    Start    End  Width  t~exp~   \w     \q     \k     \f   Frames
--------------------------------------------------------------------------
  1  \w   -103.00 -19.00   1.00    1.00    --  -36.07 -57.00-150.00   84
  2  \w    -31.00  53.00   1.00    1.00    --   36.07 -57.00-120.00   84
  3  \w     23.00  89.00   1.00    1.00    --   36.07-125.00-180.00   66
  4  \w    -35.00  65.00   1.00    1.00    --   36.07 -19.00 -30.00  100
  5  \w      1.00  75.00   1.00    1.00    --   36.07 -99.00   0.00   74
  6  \w     19.00 103.00   1.00    1.00    --   36.07  57.00 150.00   84
  7  \w     19.00 103.00   1.00    1.00    --   36.07  57.00   0.00   84
  8  \w     17.00 105.00   1.00    1.00    --   36.07  38.00 150.00   88
  9  \w    -33.00  55.00   1.00    1.00    --   36.07 -38.00  90.00   88
 10  \w     40.00 109.00   1.00    1.00    --  109.31 -95.00  90.00   69
 11  \w     40.00 109.00   1.00    1.00    --  109.31 -95.00-150.00   69
 12  \w     39.00 116.00   1.00    1.00    --  109.31-111.00  90.00   77
 13  \w     91.00 176.00   1.00    1.00    --  109.31  61.00   0.00   85
 14  \w     92.00 178.00   1.00    1.00    --  109.31  45.00  90.00   86
 15  \w     92.00 178.00   1.00    1.00    --  109.31  45.00 -30.00   86
 16  \w     41.00 127.00   1.00    1.00    --  109.31 -45.00-120.00   86
 17  \w    123.00 170.00   1.00    1.00    --  109.31  77.00  30.00   47
;
_diffrn_measurement_device 'four-circle diffractometer'
_diffrn_measurement_device_type 'SuperNova, Dual, Cu at home/near, EosS2'
_diffrn_measurement_method '\w scans'
_diffrn_orient_matrix_type 'CrysAlisPro convention (1999,Acta A55,543-557)'
_diffrn_orient_matrix_UB_11 0.0627712000
_diffrn_orient_matrix_UB_12 -0.0355609000
_diffrn_orient_matrix_UB_13 0.1281526000
_diffrn_orient_matrix_UB_21 -0.1321647000
_diffrn_orient_matrix_UB_22 -0.0369861000
_diffrn_orient_matrix_UB_23 -0.0056781000
_diffrn_orient_matrix_UB_31 0.0225114000
_diffrn_orient_matrix_UB_32 -0.1159292000
_diffrn_orient_matrix_UB_33 -0.0378470000
_diffrn_radiation_monochromator mirror
_diffrn_radiation_probe x-ray
_diffrn_radiation_type CuK\a
_diffrn_radiation_wavelength 1.54184
_diffrn_reflns_av_R_equivalents 0.0209
_diffrn_reflns_av_unetI/netI 0.0232
_diffrn_reflns_Laue_measured_fraction_full 1.000
_diffrn_reflns_Laue_measured_fraction_max 0.982
_diffrn_reflns_limit_h_max 13
_diffrn_reflns_limit_h_min -12
_diffrn_reflns_limit_k_max 12
_diffrn_reflns_limit_k_min -14
_diffrn_reflns_limit_l_max 11
_diffrn_reflns_limit_l_min -15
_diffrn_reflns_number 8839
_diffrn_reflns_point_group_measured_fraction_full 1.000
_diffrn_reflns_point_group_measured_fraction_max 0.982
_diffrn_reflns_theta_full 67.684
_diffrn_reflns_theta_max 72.455
_diffrn_reflns_theta_min 4.440
_diffrn_source 'micro-focus sealed X-ray tube'
_diffrn_source_type 'SuperNova (Cu) X-ray Source'
_exptl_absorpt_coefficient_mu 0.621
_exptl_absorpt_correction_T_max 1.00000
_exptl_absorpt_correction_T_min 0.90608
_exptl_absorpt_correction_type multi-scan
_exptl_absorpt_process_details
;
CrysAlisPro 1.171.39.35c (Rigaku Oxford Diffraction, 2017)
Empirical absorption correction using spherical harmonics,
 implemented in SCALE3 ABSPACK scaling algorithm.
;
_exptl_crystal_colour 'clear light brown'
_exptl_crystal_colour_lustre clear
_exptl_crystal_colour_modifier light
_exptl_crystal_colour_primary brown
_exptl_crystal_density_diffrn 1.309
_exptl_crystal_description block
_exptl_crystal_F_000 664
_exptl_crystal_size_max 0.4
_exptl_crystal_size_mid 0.3
_exptl_crystal_size_min 0.25
_refine_diff_density_max 0.426
_refine_diff_density_min -0.543
_refine_diff_density_rms 0.076
_refine_ls_extinction_method none
_refine_ls_goodness_of_fit_ref 1.039
_refine_ls_hydrogen_treatment constr
_refine_ls_matrix_type full
_refine_ls_number_parameters 218
_refine_ls_number_reflns 3092
_refine_ls_number_restraints 6
_refine_ls_restrained_S_all 1.039
_refine_ls_R_factor_all 0.0525
_refine_ls_R_factor_gt 0.0498
_refine_ls_shift/su_max 0.017
_refine_ls_shift/su_mean 0.003
_refine_ls_structure_factor_coef Fsqd
_refine_ls_weighting_details 'w=1/[\s^2^(Fo^2^)+(0.0886P)^2^+0.6130P] where P=(Fo^2^+2Fc^2^)/3'
_refine_ls_weighting_scheme calc
_refine_ls_wR_factor_gt 0.1329
_refine_ls_wR_factor_ref 0.1361
_reflns_Friedel_coverage 0.000
_reflns_number_gt 2877
_reflns_number_total 3092
_reflns_threshold_expression 'I > 2\s(I)'
_cod_data_source_file jo8b00473_si_002.cif
_cod_data_source_block 9b
_cod_database_code 4035528
_shelx_shelxl_version_number 2014/7
_chemical_oxdiff_formula 'C1 N1 O1 H1 Br1'
_shelx_space_group_comment
;
The symmetry employed for this shelxl refinement is uniquely defined
by the following loop, which should always be used as a source of
symmetry information in preference to the above space-group names.
They are only intended as comments.
;
_reflns_odcompleteness_completeness 99.93
_reflns_odcompleteness_iscentric 1
_reflns_odcompleteness_theta 66.97
_olex2_refinement_description
;
1. Fixed Uiso
 At 1.2 times of:
  All C(H) groups, All C(H,H) groups
 At 1.5 times of:
  All C(H,H,H) groups
2. Rigid bond restraints
 C14
 with sigma for 1-2 distances of 0.001 and sigma for 1-3 distances of 0.001
3. Uiso/Uaniso restraints and constraints
Uanis(C14) \\sim Ueq: with sigma of 0.0001 and sigma for terminal atoms of
0.0002
4.a Secondary CH2 refined with riding coordinates:
 C14(H14A,H14B), C15(H15A,H15B)
4.b Aromatic/amide H refined with riding coordinates:
 C2(H2), C3(H3), C4(H4), C5(H5), C9(H9), C10(H10), C12(H12), C18(H18),
 C19(H19), C20(H20), C21(H21), C22(H22)
4.c Idealised Me refined as rotating group:
 C16(H16A,H16B,H16C)
;
_olex2_submission_special_instructions 'No special instructions were received'
_oxdiff_exptl_absorpt_empirical_details
;
Empirical correction (ABSPACK) includes:
- Absorption correction using spherical harmonics
- Frame scaling
;
_oxdiff_exptl_absorpt_empirical_full_max 1.573
_oxdiff_exptl_absorpt_empirical_full_min 0.494

loop_
_space_group_symop_operation_xyz
'x, y, z'
'-x+1/2, y+1/2, -z+1/2'
'-x, -y, -z'
'x-1/2, -y-1/2, z-1/2'

loop_
_atom_site_label
_atom_site_type_symbol
_atom_site_fract_x
_atom_site_fract_y
_atom_site_fract_z
_atom_site_U_iso_or_equiv
_atom_site_adp_type
_atom_site_occupancy
_atom_site_site_symmetry_order
_atom_site_calc_flag
_atom_site_refinement_flags_posn
_atom_site_refinement_flags_adp
O1 O 0.18660(9) 0.54888(8) 0.27740(8) 0.0144(2) Uani 1 1 d . .
N1 N 0.44674(10) 0.55765(9) 0.61805(9) 0.0081(2) Uani 1 1 d . .
C1 C 0.42651(11) 0.65153(10) 0.54957(11) 0.0080(3) Uani 1 1 d . .
C2 C 0.49088(12) 0.75130(11) 0.59535(11) 0.0104(3) Uani 1 1 d . .
H2 H 0.5448 0.7557 0.6736 0.013 Uiso 1 1 calc R .
C3 C 0.47449(12) 0.84219(11) 0.52512(12) 0.0116(3) Uani 1 1 d . .
H3 H 0.5178 0.9071 0.5569 0.014 Uiso 1 1 calc R .
C4 C 0.39390(12) 0.83884(11) 0.40675(11) 0.0113(3) Uani 1 1 d . .
H4 H 0.3849 0.9000 0.3596 0.014 Uiso 1 1 calc R .
C5 C 0.32825(12) 0.74277(11) 0.36182(11) 0.0097(3) Uani 1 1 d . .
H5 H 0.2743 0.7397 0.2835 0.012 Uiso 1 1 calc R .
C6 C 0.34099(11) 0.64934(10) 0.43168(11) 0.0079(3) Uani 1 1 d . .
C7 C 0.26341(12) 0.55168(10) 0.38062(11) 0.0089(3) Uani 1 1 d . .
C8 C 0.28132(11) 0.45882(10) 0.45967(11) 0.0081(3) Uani 1 1 d . .
C9 C 0.20675(12) 0.36319(11) 0.42025(11) 0.0105(3) Uani 1 1 d . .
H9 H 0.1450 0.3608 0.3446 0.013 Uiso 1 1 calc R .
C10 C 0.22306(12) 0.27304(11) 0.49107(12) 0.0113(3) Uani 1 1 d . .
H10 H 0.1741 0.2100 0.4628 0.014 Uiso 1 1 calc R .
C11 C 0.31437(12) 0.27680(11) 0.60658(11) 0.0096(3) Uani 1 1 d . .
C12 C 0.38669(12) 0.37141(11) 0.64736(11) 0.0091(3) Uani 1 1 d . .
H12 H 0.4458 0.3740 0.7241 0.011 Uiso 1 1 calc R .
C13 C 0.37291(11) 0.46381(10) 0.57557(11) 0.0078(3) Uani 1 1 d . .
C14 C 0.54105(12) 0.56148(10) 0.73898(11) 0.0091(3) Uani 1 1 d . U
H14A H 0.6107 0.6104 0.7443 0.011 Uiso 1 1 calc R .
H14B H 0.5768 0.4885 0.7623 0.011 Uiso 1 1 calc R .
C15 C 0.48212(12) 0.60139(11) 0.82197(11) 0.0128(3) Uani 1 1 d . .
H15A H 0.4473 0.6747 0.7993 0.015 Uiso 1 1 calc R .
H15B H 0.4119 0.5530 0.8162 0.015 Uiso 1 1 calc R .
C16 C 0.57986(14) 0.60398(14) 0.94708(12) 0.0224(4) Uani 1 1 d . .
H16A H 0.6473 0.6548 0.9540 0.034 Uiso 1 1 calc GR .
H16B H 0.6154 0.5317 0.9696 0.034 Uiso 1 1 calc GR .
H16C H 0.5386 0.6271 0.9967 0.034 Uiso 1 1 calc GR .
C17 C 0.33391(11) 0.18269(11) 0.68734(11) 0.0101(3) Uani 1 1 d . .
C18 C 0.34368(12) 0.07474(11) 0.65297(12) 0.0121(3) Uani 1 1 d . .
H18 H 0.3352 0.0609 0.5775 0.015 Uiso 1 1 calc R .
C19 C 0.36597(13) -0.01219(11) 0.73090(13) 0.0152(3) Uani 1 1 d . .
H19 H 0.3733 -0.0836 0.7075 0.018 Uiso 1 1 calc R .
C20 C 0.37723(12) 0.00740(11) 0.84329(13) 0.0154(3) Uani 1 1 d . .
H20 H 0.3918 -0.0507 0.8952 0.019 Uiso 1 1 calc R .
C21 C 0.36660(12) 0.11432(12) 0.87801(12) 0.0149(3) Uani 1 1 d . .
H21 H 0.3738 0.1277 0.9532 0.018 Uiso 1 1 calc R .
C22 C 0.34533(12) 0.20115(11) 0.80092(11) 0.0118(3) Uani 1 1 d . .
H22 H 0.3386 0.2724 0.8250 0.014 Uiso 1 1 calc R .

loop_
_atom_site_aniso_label
_atom_site_aniso_U_11
_atom_site_aniso_U_22
_atom_site_aniso_U_33
_atom_site_aniso_U_23
_atom_site_aniso_U_13
_atom_site_aniso_U_12
O1 0.0138(5) 0.0142(5) 0.0084(5) -0.0004(3) -0.0028(4) -0.0024(4)
N1 0.0040(5) 0.0081(5) 0.0092(5) 0.0007(4) -0.0005(4) -0.0010(4)
C1 0.0029(5) 0.0096(6) 0.0106(6) 0.0014(5) 0.0017(5) 0.0012(5)
C2 0.0051(6) 0.0124(6) 0.0113(6) -0.0009(5) 0.0005(5) -0.0004(5)
C3 0.0073(6) 0.0094(6) 0.0160(7) -0.0015(5) 0.0025(5) -0.0020(5)
C4 0.0080(6) 0.0104(6) 0.0138(6) 0.0028(5) 0.0025(5) 0.0012(5)
C5 0.0049(6) 0.0120(6) 0.0102(6) 0.0015(5) 0.0009(5) 0.0024(5)
C6 0.0034(5) 0.0097(6) 0.0095(6) -0.0002(5) 0.0013(5) 0.0016(5)
C7 0.0047(5) 0.0113(6) 0.0089(6) -0.0012(5) 0.0009(5) 0.0016(5)
C8 0.0041(6) 0.0099(6) 0.0093(6) -0.0008(5) 0.0017(5) 0.0016(5)
C9 0.0069(6) 0.0124(6) 0.0101(6) -0.0021(5) 0.0014(5) -0.0001(5)
C10 0.0081(6) 0.0104(6) 0.0130(6) -0.0030(5) 0.0017(5) -0.0026(5)
C11 0.0059(6) 0.0101(6) 0.0126(6) 0.0004(5) 0.0037(5) 0.0010(5)
C12 0.0049(6) 0.0109(6) 0.0092(6) 0.0002(5) 0.0004(5) 0.0012(5)
C13 0.0026(5) 0.0090(6) 0.0108(6) -0.0018(5) 0.0017(5) -0.0001(5)
C14 0.0090(3) 0.0091(3) 0.0091(3) 0.00004(10) 0.00341(14) -0.00006(10)
C15 0.0074(6) 0.0183(7) 0.0110(7) -0.0009(5) 0.0017(5) -0.0004(5)
C16 0.0148(7) 0.0391(9) 0.0107(7) -0.0044(6) 0.0022(6) -0.0076(6)
C17 0.0026(6) 0.0112(6) 0.0141(6) 0.0017(5) 0.0009(5) -0.0002(4)
C18 0.0083(6) 0.0111(6) 0.0170(7) -0.0002(5) 0.0051(5) -0.0007(5)
C19 0.0093(6) 0.0104(6) 0.0260(8) 0.0028(5) 0.0072(6) 0.0009(5)
C20 0.0061(6) 0.0159(7) 0.0214(7) 0.0090(5) 0.0025(5) 0.0003(5)
C21 0.0080(6) 0.0208(7) 0.0132(7) 0.0022(5) 0.0014(5) -0.0027(5)
C22 0.0065(6) 0.0123(6) 0.0142(7) -0.0004(5) 0.0015(5) -0.0019(5)

loop_
_atom_type_symbol
_atom_type_description
_atom_type_scat_dispersion_real
_atom_type_scat_dispersion_imag
_atom_type_scat_source
C C 0.0181 0.0091 'International Tables Vol C Tables 4.2.6.8 and 6.1.1.4'
H H 0.0000 0.0000 'International Tables Vol C Tables 4.2.6.8 and 6.1.1.4'
N N 0.0311 0.0180 'International Tables Vol C Tables 4.2.6.8 and 6.1.1.4'
O O 0.0492 0.0322 'International Tables Vol C Tables 4.2.6.8 and 6.1.1.4'

loop_
_geom_angle_atom_site_label_1
_geom_angle_atom_site_label_2
_geom_angle_atom_site_label_3
_geom_angle
C1 N1 C14 119.09(10)
C13 N1 C1 120.60(10)
C13 N1 C14 120.17(10)
N1 C1 C2 121.31(11)
N1 C1 C6 120.58(11)
C6 C1 C2 118.11(11)
C1 C2 H2 119.7
C3 C2 C1 120.65(12)
C3 C2 H2 119.7
C2 C3 H3 119.3
C2 C3 C4 121.35(12)
C4 C3 H3 119.3
C3 C4 H4 120.8
C5 C4 C3 118.47(12)
C5 C4 H4 120.8
C4 C5 H5 119.2
C4 C5 C6 121.53(12)
C6 C5 H5 119.2
C1 C6 C7 121.15(11)
C5 C6 C1 119.78(11)
C5 C6 C7 119.07(11)
O1 C7 C6 121.95(12)
O1 C7 C8 122.54(11)
C8 C7 C6 115.51(11)
C9 C8 C7 119.78(11)
C9 C8 C13 119.38(11)
C13 C8 C7 120.84(11)
C8 C9 H9 119.2
C10 C9 C8 121.51(12)
C10 C9 H9 119.2
C9 C10 H10 120.2
C9 C10 C11 119.65(12)
C11 C10 H10 120.2
C10 C11 C17 121.82(11)
C12 C11 C10 119.47(12)
C12 C11 C17 118.70(11)
C11 C12 H12 119.2
C11 C12 C13 121.69(12)
C13 C12 H12 119.2
N1 C13 C8 120.96(11)
N1 C13 C12 120.76(11)
C12 C13 C8 118.28(11)
N1 C14 H14A 109.2
N1 C14 H14B 109.1
N1 C14 C15 112.28(10)
H14A C14 H14B 107.9
C15 C14 H14A 109.1
C15 C14 H14B 109.1
C14 C15 H15A 109.2
C14 C15 H15B 109.2
H15A C15 H15B 107.9
C16 C15 C14 112.01(11)
C16 C15 H15A 109.2
C16 C15 H15B 109.2
C15 C16 H16A 109.5
C15 C16 H16B 109.5
C15 C16 H16C 109.5
H16A C16 H16B 109.5
H16A C16 H16C 109.5
H16B C16 H16C 109.5
C18 C17 C11 121.24(12)
C18 C17 C22 118.62(12)
C22 C17 C11 120.14(12)
C17 C18 H18 119.7
C19 C18 C17 120.50(13)
C19 C18 H18 119.7
C18 C19 H19 119.9
C20 C19 C18 120.21(13)
C20 C19 H19 119.9
C19 C20 H20 120.1
C19 C20 C21 119.71(12)
C21 C20 H20 120.1
C20 C21 H21 119.9
C22 C21 C20 120.23(13)
C22 C21 H21 119.9
C17 C22 H22 119.6
C21 C22 C17 120.72(12)
C21 C22 H22 119.6

loop_
_geom_bond_atom_site_label_1
_geom_bond_atom_site_label_2
_geom_bond_distance
O1 C7 1.2417(15)
N1 C1 1.3910(16)
N1 C13 1.3890(16)
N1 C14 1.4696(15)
C1 C2 1.4132(17)
C1 C6 1.4109(17)
C2 H2 0.9300
C2 C3 1.3786(18)
C3 H3 0.9300
C3 C4 1.4020(18)
C4 H4 0.9300
C4 C5 1.3782(18)
C5 H5 0.9300
C5 C6 1.4062(17)
C6 C7 1.4638(17)
C7 C8 1.4623(17)
C8 C9 1.4058(18)
C8 C13 1.4135(17)
C9 H9 0.9300
C9 C10 1.3758(18)
C10 H10 0.9300
C10 C11 1.4083(18)
C11 C12 1.3860(18)
C11 C17 1.4850(17)
C12 H12 0.9300
C12 C13 1.4087(17)
C14 H14A 0.9700
C14 H14B 0.9700
C14 C15 1.5267(17)
C15 H15A 0.9700
C15 H15B 0.9700
C15 C16 1.5206(18)
C16 H16A 0.9600
C16 H16B 0.9600
C16 H16C 0.9600
C17 C18 1.3982(18)
C17 C22 1.3992(18)
C18 H18 0.9300
C18 C19 1.3927(19)
C19 H19 0.9300
C19 C20 1.387(2)
C20 H20 0.9300
C20 C21 1.390(2)
C21 H21 0.9300
C21 C22 1.3861(19)
C22 H22 0.9300
